data_4064872
loop_
_publ_author_name
'Alvarez, M. Angeles'
'Garc\'ia, M. Esther'
'Men\'endez, Sonia'
'Ruiz, Miguel A.'

_publ_section_title
;
 Multisite Reactivity of the Central Mo2CP Core in the Unsaturated
 Carbyne-Bridged Complex [Mo2(\h5-C5H5)2(\m-CPh)(\m-PCy2)(CO)2]
;
_journal_issue 14
_journal_name_full Organometallics
_journal_page_first 3694
_journal_paper_doi 10.1021/om2003738
_journal_volume 30
_journal_year 2011
_chemical_compound_source 'synthesis as described'
_chemical_formula_moiety 'C31 H37 Mo2 O2 P Se, C H2 Cl2'
_chemical_formula_sum 'C32 H39 Cl2 Mo2 O2 P Se'
_chemical_formula_weight 828.34
_chemical_name_systematic
;
 ?
;
_space_group_IT_number 14
_symmetry_cell_setting monoclinic
_symmetry_Int_Tables_number 14
_symmetry_space_group_name_Hall '-P 2ybc'
_symmetry_space_group_name_H-M 'P 1 21/c 1'
_atom_sites_solution_hydrogens geom
_atom_sites_solution_primary direct
_atom_sites_solution_secondary difmap
_audit_conform_dict_location ftp://ftp.iucr.org/pub/cif_core.dic
_audit_conform_dict_name cif_core.dic
_audit_conform_dict_version 2.4
_audit_creation_method 'WinGX routine CIF_UPDATE'
_cell_angle_alpha 90
_cell_angle_beta 115.617(2)
_cell_angle_gamma 90
_cell_formula_units_Z 4
_cell_length_a 10.0964(4)
_cell_length_b 15.8350(6)
_cell_length_c 21.7892(8)
_cell_measurement_reflns_used 1914
_cell_measurement_temperature 100(2)
_cell_measurement_theta_max 32.56
_cell_measurement_theta_min 2.44
_cell_measurement_wavelength 0.71073
_cell_volume 3141.2(2)
_computing_cell_refinement 'BRUKER APEX'
_computing_data_collection 'BRUKER APEX'
_computing_molecular_graphics 'Ortep-3 for Windows (Farrugia, 1997)'
_computing_publication_material 'WinGX publication routines (Farrugia, 1999)'
_computing_structure_refinement 'SHELXL-97 (Sheldrick, 2008)'
_computing_structure_solution 'SHELXL-97 (Sheldrick, 2008)'
_diffrn_ambient_temperature 100.0(1)
_diffrn_measured_fraction_theta_full 0.995
_diffrn_measured_fraction_theta_max 0.995
_diffrn_measurement_device 'four-circle diffractometer'
_diffrn_measurement_device_type 'BRUKER APPEX-II CCD'
_diffrn_measurement_method 'omega/phi scans'
_diffrn_radiation_monochromator graphite
_diffrn_radiation_probe x-ray
_diffrn_radiation_source 'fine-focus sealed tube'
_diffrn_radiation_type MoK\a
_diffrn_radiation_wavelength 0.71073
_diffrn_reflns_av_R_equivalents 0.0581
_diffrn_reflns_av_unetI/netI 0.0718
_diffrn_reflns_limit_h_max 16
_diffrn_reflns_limit_h_min -16
_diffrn_reflns_limit_k_max 0
_diffrn_reflns_limit_k_min -25
_diffrn_reflns_limit_l_max 15
_diffrn_reflns_limit_l_min -35
_diffrn_reflns_number 62773
_diffrn_reflns_theta_full 35.46
_diffrn_reflns_theta_max 35.46
_diffrn_reflns_theta_min 1.65
_exptl_absorpt_coefficient_mu 2.207
_exptl_absorpt_correction_T_max 0.7280
_exptl_absorpt_correction_T_min 0.5829
_exptl_absorpt_correction_type multi-scan
_exptl_absorpt_process_details 'BRUKER Sadabs'
_exptl_crystal_colour brown
_exptl_crystal_density_diffrn 1.752
_exptl_crystal_density_method 'not measured'
_exptl_crystal_description prism
_exptl_crystal_F_000 1656
_exptl_crystal_size_max 0.3
_exptl_crystal_size_mid 0.29
_exptl_crystal_size_min 0.13
_refine_diff_density_max 0.994
_refine_diff_density_min -0.901
_refine_diff_density_rms 0.193
_refine_ls_extinction_method none
_refine_ls_goodness_of_fit_ref 1.039
_refine_ls_hydrogen_treatment constr
_refine_ls_matrix_type full
_refine_ls_number_parameters 361
_refine_ls_number_reflns 14254
_refine_ls_number_restraints 0
_refine_ls_restrained_S_all 1.039
_refine_ls_R_factor_all 0.0837
_refine_ls_R_factor_gt 0.0428
_refine_ls_shift/su_max 0.002
_refine_ls_shift/su_mean 0
_refine_ls_structure_factor_coef Fsqd
_refine_ls_weighting_details 'calc w=1/[\s^2^(Fo^2^)+(0.0158P)^2^+2.8184P] where P=(Fo^2^+2Fc^2^)/3'
_refine_ls_weighting_scheme calc
_refine_ls_wR_factor_gt 0.0595
_refine_ls_wR_factor_ref 0.071
_reflns_number_gt 9948
_reflns_number_total 14254
_reflns_threshold_expression >2\s(I)
_cod_data_source_file om2003738_si_002.cif
_cod_data_source_block compound7
_cod_depositor_comments
;
The following automatic conversions were performed:
'_diffrn_radiation_monochromador' tag replaced with
'_diffrn_radiation_monochromator'.

Automatic conversion script
Id: cif_correct_tags 1440 2010-10-19 06:21:57Z saulius 
;
_cod_database_code 4064872

loop_
_symmetry_equiv_pos_as_xyz
'x, y, z'
'-x, y+1/2, -z+1/2'
'-x, -y, -z'
'x, -y-1/2, z-1/2'

loop_
_atom_site_label
_atom_site_type_symbol
_atom_site_fract_x
_atom_site_fract_y
_atom_site_fract_z
_atom_site_U_iso_or_equiv
_atom_site_adp_type
_atom_site_occupancy
_atom_site_symmetry_multiplicity
_atom_site_calc_flag
_atom_site_refinement_flags
Mo1 Mo -0.34357(2) -0.217131(11) -0.356065(9) 0.00943(4) Uani 1 1 d .
Mo2 Mo -0.58830(2) -0.319418(11) -0.364206(10) 0.00989(4) Uani 1 1 d .
P1 P -0.60432(7) -0.19126(3) -0.42656(3) 0.00930(11) Uani 1 1 d .
Se1 Se -0.31805(3) -0.341017(14) -0.276145(12) 0.01343(5) Uani 1 1 d .
O1 O -0.2918(2) -0.05663(10) -0.26840(8) 0.0190(4) Uani 1 1 d .
O2 O -0.5235(2) -0.41371(11) -0.47410(9) 0.0225(4) Uani 1 1 d .
C1 C -0.3136(3) -0.11838(14) -0.30037(11) 0.0131(4) Uani 1 1 d .
C2 C -0.5417(3) -0.37515(13) -0.43369(12) 0.0152(5) Uani 1 1 d .
C3 C -0.4375(3) -0.24300(13) -0.28477(11) 0.0120(4) Uani 1 1 d .
C4 C -0.4346(3) -0.20156(13) -0.22321(11) 0.0128(4) Uani 1 1 d .
C5 C -0.3074(3) -0.20292(15) -0.16114(12) 0.0181(5) Uani 1 1 d .
H5 H -0.2244 -0.2311 -0.1586 0.022 Uiso 1 1 calc R
C6 C -0.3032(3) -0.16308(15) -0.10357(12) 0.0224(6) Uani 1 1 d .
H6 H -0.2178 -0.1654 -0.0631 0.027 Uiso 1 1 calc R
C7 C -0.4240(3) -0.12015(16) -0.10570(13) 0.0238(6) Uani 1 1 d .
H7 H -0.4204 -0.0934 -0.067 0.029 Uiso 1 1 calc R
C8 C -0.5509(3) -0.11735(15) -0.16637(13) 0.0211(5) Uani 1 1 d .
H8 H -0.633 -0.0884 -0.1686 0.025 Uiso 1 1 calc R
C9 C -0.5553(3) -0.15789(14) -0.22390(12) 0.0164(5) Uani 1 1 d .
H9 H -0.6414 -0.1558 -0.2641 0.02 Uiso 1 1 calc R
C10 C -0.2136(3) -0.13664(15) -0.40008(13) 0.0206(5) Uani 1 1 d .
H10 H -0.2185 -0.078 -0.399 0.025 Uiso 1 1 calc R
C11 C -0.1119(3) -0.18883(15) -0.34771(13) 0.0171(5) Uani 1 1 d .
H11 H -0.0378 -0.1708 -0.3066 0.02 Uiso 1 1 calc R
C12 C -0.1448(3) -0.27339(15) -0.37018(13) 0.0176(5) Uani 1 1 d .
H12 H -0.0962 -0.321 -0.3458 0.021 Uiso 1 1 calc R
C13 C -0.2632(3) -0.27380(16) -0.43572(13) 0.0210(5) Uani 1 1 d .
H13 H -0.3055 -0.3213 -0.4621 0.025 Uiso 1 1 calc R
C14 C -0.3059(3) -0.18945(17) -0.45391(13) 0.0229(6) Uani 1 1 d .
H14 H -0.382 -0.1715 -0.4945 0.027 Uiso 1 1 calc R
C15 C -0.7849(3) -0.30557(15) -0.33693(15) 0.0227(6) Uani 1 1 d .
H15 H -0.8051 -0.2539 -0.3225 0.027 Uiso 1 1 calc R
C16 C -0.8443(3) -0.33493(18) -0.40442(14) 0.0279(6) Uani 1 1 d .
H16 H -0.9104 -0.3062 -0.4426 0.034 Uiso 1 1 calc R
C17 C -0.7859(3) -0.41522(18) -0.40377(15) 0.0306(7) Uani 1 1 d .
H17 H -0.8074 -0.4492 -0.4417 0.037 Uiso 1 1 calc R
C18 C -0.6899(3) -0.43612(15) -0.33683(15) 0.0246(6) Uani 1 1 d .
H18 H -0.6362 -0.4859 -0.3225 0.03 Uiso 1 1 calc R
C19 C -0.6892(3) -0.36816(17) -0.29493(13) 0.0207(5) Uani 1 1 d .
H19 H -0.6353 -0.3651 -0.2479 0.025 Uiso 1 1 calc R
C20 C -0.6738(3) -0.09330(12) -0.40353(11) 0.0105(4) Uani 1 1 d .
H20 H -0.6372 -0.0966 -0.354 0.013 Uiso 1 1 calc R
C21 C -0.8402(3) -0.08689(13) -0.42983(12) 0.0149(5) Uani 1 1 d .
H21A H -0.8778 -0.1391 -0.4202 0.018 Uiso 1 1 calc R
H21B H -0.8847 -0.079 -0.4788 0.018 Uiso 1 1 calc R
C22 C -0.8822(3) -0.01293(14) -0.39635(13) 0.0178(5) Uani 1 1 d .
H22A H -0.9883 -0.0076 -0.4164 0.021 Uiso 1 1 calc R
H22B H -0.8481 -0.0244 -0.3482 0.021 Uiso 1 1 calc R
C23 C -0.8150(3) 0.07014(14) -0.40546(13) 0.0176(5) Uani 1 1 d .
H23A H -0.8588 0.0854 -0.4533 0.021 Uiso 1 1 calc R
H23B H -0.8369 0.1147 -0.3807 0.021 Uiso 1 1 calc R
C24 C -0.6495(3) 0.06269(14) -0.37988(12) 0.0158(5) Uani 1 1 d .
H24A H -0.6046 0.0528 -0.3312 0.019 Uiso 1 1 calc R
H24B H -0.6108 0.1152 -0.3883 0.019 Uiso 1 1 calc R
C25 C -0.6105(3) -0.00971(13) -0.41549(11) 0.0131(4) Uani 1 1 d .
H25A H -0.5046 -0.0142 -0.3979 0.016 Uiso 1 1 calc R
H25B H -0.6504 0.0017 -0.4639 0.016 Uiso 1 1 calc R
C26 C -0.6796(3) -0.20053(13) -0.52101(11) 0.0112(4) Uani 1 1 d .
H26 H -0.6116 -0.2379 -0.5293 0.013 Uiso 1 1 calc R
C27 C -0.6836(3) -0.11843(13) -0.55938(11) 0.0135(4) Uani 1 1 d .
H27A H -0.7546 -0.08 -0.5557 0.016 Uiso 1 1 calc R
H27B H -0.588 -0.0915 -0.5388 0.016 Uiso 1 1 calc R
C28 C -0.7252(3) -0.13616(15) -0.63466(12) 0.0184(5) Uani 1 1 d .
H28A H -0.7292 -0.0834 -0.658 0.022 Uiso 1 1 calc R
H28B H -0.6505 -0.1714 -0.6384 0.022 Uiso 1 1 calc R
C29 C -0.8736(3) -0.18031(15) -0.66845(12) 0.0200(5) Uani 1 1 d .
H29A H -0.8947 -0.194 -0.7152 0.024 Uiso 1 1 calc R
H29B H -0.9499 -0.1426 -0.6691 0.024 Uiso 1 1 calc R
C30 C -0.8742(3) -0.26098(15) -0.63040(12) 0.0174(5) Uani 1 1 d .
H30A H -0.8066 -0.3014 -0.6348 0.021 Uiso 1 1 calc R
H30B H -0.9718 -0.2856 -0.6508 0.021 Uiso 1 1 calc R
C31 C -0.8297(3) -0.24427(14) -0.55466(11) 0.0150(5) Uani 1 1 d .
H31A H -0.9033 -0.2089 -0.5499 0.018 Uiso 1 1 calc R
H31B H -0.8257 -0.2974 -0.5317 0.018 Uiso 1 1 calc R
C32 C -0.0142(3) -0.51004(17) -0.33811(13) 0.0235(6) Uani 1 1 d .
H32A H 0.0468 -0.4613 -0.3347 0.028 Uiso 1 1 calc R
H32B H 0.0421 -0.5604 -0.3363 0.028 Uiso 1 1 calc R
Cl1 Cl -0.06159(8) -0.51032(4) -0.26902(4) 0.02757(15) Uani 1 1 d .
Cl2 Cl -0.17254(9) -0.50697(5) -0.41624(4) 0.03658(18) Uani 1 1 d .

loop_
_atom_site_aniso_label
_atom_site_aniso_U_11
_atom_site_aniso_U_22
_atom_site_aniso_U_33
_atom_site_aniso_U_23
_atom_site_aniso_U_13
_atom_site_aniso_U_12
Mo1 0.00780(10) 0.01178(8) 0.00923(8) 0.00047(6) 0.00418(7) 0.00073(7)
Mo2 0.00992(10) 0.01054(7) 0.01001(8) 0.00187(6) 0.00506(8) 0.00034(7)
P1 0.0084(3) 0.0108(2) 0.0089(2) 0.00155(18) 0.0039(2) 0.0004(2)
Se1 0.01224(13) 0.01433(9) 0.01267(11) 0.00365(8) 0.00440(10) 0.00364(8)
O1 0.0211(11) 0.0194(8) 0.0170(9) -0.0051(6) 0.0085(8) -0.0028(7)
O2 0.0211(11) 0.0238(8) 0.0262(10) -0.0091(7) 0.0137(9) -0.0057(8)
C1 0.0109(12) 0.0172(10) 0.0120(10) 0.0026(8) 0.0058(9) 0.0007(8)
C2 0.0112(12) 0.0114(9) 0.0200(12) 0.0007(8) 0.0038(10) -0.0012(8)
C3 0.0112(12) 0.0140(9) 0.0106(10) 0.0023(7) 0.0046(9) 0.0020(8)
C4 0.0155(13) 0.0144(9) 0.0109(10) 0.0011(7) 0.0079(10) 0.0003(8)
C5 0.0191(14) 0.0217(11) 0.0126(11) 0.0023(8) 0.0062(10) 0.0040(10)
C6 0.0280(16) 0.0259(12) 0.0106(11) 0.0007(9) 0.0056(11) 0.0012(11)
C7 0.0352(18) 0.0256(12) 0.0150(12) -0.0005(9) 0.0150(13) -0.0001(12)
C8 0.0260(16) 0.0240(12) 0.0213(13) 0.0022(9) 0.0178(12) 0.0039(11)
C9 0.0151(13) 0.0224(11) 0.0131(11) 0.0036(8) 0.0075(10) 0.0029(9)
C10 0.0214(15) 0.0209(11) 0.0278(14) 0.0039(10) 0.0182(12) -0.0015(10)
C11 0.0094(12) 0.0246(11) 0.0182(12) -0.0062(9) 0.0070(10) -0.0026(9)
C12 0.0133(13) 0.0202(11) 0.0248(13) -0.0013(9) 0.0134(11) 0.0039(9)
C13 0.0177(14) 0.0327(13) 0.0183(12) -0.0103(10) 0.0133(11) -0.0081(11)
C14 0.0133(14) 0.0434(15) 0.0153(12) 0.0070(10) 0.0094(11) 0.0019(11)
C15 0.0150(14) 0.0191(11) 0.0386(16) -0.0023(10) 0.0159(13) -0.0020(10)
C16 0.0107(14) 0.0427(16) 0.0258(14) 0.0148(12) 0.0035(12) -0.0075(12)
C17 0.0322(18) 0.0411(16) 0.0291(15) -0.0181(12) 0.0231(14) -0.0277(14)
C18 0.0243(16) 0.0141(10) 0.0451(17) 0.0081(10) 0.0242(14) 0.0009(10)
C19 0.0145(14) 0.0367(14) 0.0133(11) 0.0051(10) 0.0085(11) -0.0029(11)
C20 0.0093(11) 0.0118(8) 0.0112(10) 0.0018(7) 0.0051(9) 0.0020(8)
C21 0.0126(13) 0.0140(9) 0.0177(11) 0.0004(8) 0.0062(10) 0.0011(8)
C22 0.0132(13) 0.0207(11) 0.0210(12) 0.0024(9) 0.0088(11) 0.0043(9)
C23 0.0149(13) 0.0165(10) 0.0179(12) -0.0013(8) 0.0038(10) 0.0042(9)
C24 0.0147(13) 0.0138(9) 0.0164(11) -0.0029(8) 0.0044(10) 0.0009(9)
C25 0.0143(13) 0.0142(9) 0.0112(10) -0.0008(7) 0.0058(10) -0.0014(8)
C26 0.0123(12) 0.0135(9) 0.0082(9) 0.0007(7) 0.0049(9) -0.0003(8)
C27 0.0143(13) 0.0157(9) 0.0111(10) 0.0008(8) 0.0061(10) -0.0021(9)
C28 0.0210(15) 0.0229(11) 0.0117(11) 0.0016(8) 0.0073(11) -0.0040(10)
C29 0.0197(14) 0.0269(12) 0.0097(11) 0.0002(9) 0.0029(10) 0.0015(10)
C30 0.0152(13) 0.0209(11) 0.0135(11) -0.0042(8) 0.0038(10) -0.0032(9)
C31 0.0152(13) 0.0156(9) 0.0133(11) -0.0004(8) 0.0053(10) -0.0027(9)
C32 0.0172(15) 0.0269(12) 0.0236(14) 0.0005(10) 0.0060(12) -0.0010(11)
Cl1 0.0253(4) 0.0302(3) 0.0301(4) -0.0013(3) 0.0147(3) 0.0029(3)
Cl2 0.0335(5) 0.0343(4) 0.0255(4) 0.0003(3) -0.0027(3) 0.0022(3)

loop_
_atom_type_symbol
_atom_type_description
_atom_type_scat_dispersion_real
_atom_type_scat_dispersion_imag
_atom_type_scat_source
C C 0.0033 0.0016 'International Tables Vol C Tables 4.2.6.8 and 6.1.1.4'
H H 0 0 'International Tables Vol C Tables 4.2.6.8 and 6.1.1.4'
Mo Mo -1.6832 0.6857 'International Tables Vol C Tables 4.2.6.8 and 6.1.1.4'
O O 0.0106 0.006 'International Tables Vol C Tables 4.2.6.8 and 6.1.1.4'
P P 0.1023 0.0942 'International Tables Vol C Tables 4.2.6.8 and 6.1.1.4'
Se Se -0.0929 2.2259 'International Tables Vol C Tables 4.2.6.8 and 6.1.1.4'
Cl Cl 0.1484 0.1585 'International Tables Vol C Tables 4.2.6.8 and 6.1.1.4'

loop_
_geom_angle_atom_site_label_1
_geom_angle_atom_site_label_2
_geom_angle_atom_site_label_3
_geom_angle
C1 Mo1 C3 72.62(9)
C1 Mo1 C11 85.11(9)
C3 Mo1 C11 135.87(9)
C1 Mo1 C10 81.42(9)
C3 Mo1 C10 153.90(9)
C11 Mo1 C10 35.86(9)
C1 Mo1 C12 118.95(10)
C3 Mo1 C12 133.29(8)
C11 Mo1 C12 35.47(8)
C10 Mo1 C12 58.78(9)
C1 Mo1 C14 112.09(9)
C3 Mo1 C14 165.22(9)
C11 Mo1 C14 58.85(9)
C10 Mo1 C14 35.17(9)
C12 Mo1 C14 57.93(9)
C1 Mo1 C13 139.05(9)
C3 Mo1 C13 146.82(8)
C11 Mo1 C13 58.62(9)
C10 Mo1 C13 58.24(9)
C12 Mo1 C13 34.78(9)
C14 Mo1 C13 34.46(9)
C1 Mo1 P1 95.36(7)
C3 Mo1 P1 78.28(6)
C11 Mo1 P1 142.81(6)
C10 Mo1 P1 107.29(7)
C12 Mo1 P1 137.37(6)
C14 Mo1 P1 87.23(7)
C13 Mo1 P1 102.63(7)
C1 Mo1 Se1 104.59(6)
C3 Mo1 Se1 47.04(6)
C11 Mo1 Se1 107.11(6)
C10 Mo1 Se1 142.69(7)
C12 Mo1 Se1 87.58(6)
C14 Mo1 Se1 138.37(7)
C13 Mo1 Se1 103.92(6)
P1 Mo1 Se1 108.689(16)
C1 Mo1 Mo2 113.03(7)
C3 Mo1 Mo2 46.84(6)
C11 Mo1 Mo2 157.16(6)
C10 Mo1 Mo2 154.78(7)
C12 Mo1 Mo2 122.55(6)
C14 Mo1 Mo2 120.96(7)
C13 Mo1 Mo2 107.13(6)
P1 Mo1 Mo2 52.827(14)
Se1 Mo1 Mo2 56.318(8)
C2 Mo2 C3 123.71(9)
C2 Mo2 C19 132.49(9)
C3 Mo2 C19 91.23(9)
C2 Mo2 C18 96.87(9)
C3 Mo2 C18 119.16(9)
C19 Mo2 C18 35.66(9)
C2 Mo2 C15 138.86(10)
C3 Mo2 C15 97.42(9)
C19 Mo2 C15 35.65(9)
C18 Mo2 C15 58.98(9)
C2 Mo2 C17 82.90(10)
C3 Mo2 C17 149.60(9)
C19 Mo2 C17 58.38(9)
C18 Mo2 C17 34.84(10)
C15 Mo2 C17 58.00(9)
C2 Mo2 C16 104.75(10)
C3 Mo2 C16 130.39(10)
C19 Mo2 C16 58.71(9)
C18 Mo2 C16 58.35(10)
C15 Mo2 C16 35.01(10)
C17 Mo2 C16 34.57(10)
C2 Mo2 P1 85.66(6)
C3 Mo2 P1 80.15(6)
C19 Mo2 P1 135.68(7)
C18 Mo2 P1 152.80(8)
C15 Mo2 P1 102.07(7)
C17 Mo2 P1 119.81(8)
C16 Mo2 P1 94.75(7)
C2 Mo2 Se1 89.15(7)
C3 Mo2 Se1 46.89(6)
C19 Mo2 Se1 95.37(7)
C18 Mo2 Se1 98.39(7)
C15 Mo2 Se1 124.57(7)
C17 Mo2 Se1 129.83(8)
C16 Mo2 Se1 153.66(6)
P1 Mo2 Se1 108.740(17)
C2 Mo2 Mo1 79.47(7)
C3 Mo2 Mo1 48.57(6)
C19 Mo2 Mo1 139.42(7)
C18 Mo2 Mo1 153.24(7)
C15 Mo2 Mo1 137.30(6)
C17 Mo2 Mo1 161.63(7)
C16 Mo2 Mo1 148.34(7)
P1 Mo2 Mo1 53.878(16)
Se1 Mo2 Mo1 55.319(8)
C20 P1 C26 110.00(10)
C20 P1 Mo2 119.49(7)
C26 P1 Mo2 116.86(7)
C20 P1 Mo1 113.60(8)
C26 P1 Mo1 119.67(8)
Mo2 P1 Mo1 73.295(17)
C3 Se1 Mo1 56.02(6)
C3 Se1 Mo2 53.59(7)
Mo1 Se1 Mo2 68.364(8)
O1 C1 Mo1 176.5(2)
O2 C2 Mo2 173.4(2)
C4 C3 Se1 120.17(16)
C4 C3 Mo2 135.82(17)
Se1 C3 Mo2 79.52(8)
C4 C3 Mo1 135.83(16)
Se1 C3 Mo1 76.94(8)
Mo2 C3 Mo1 84.59(8)
C9 C4 C5 116.6(2)
C9 C4 C3 122.3(2)
C5 C4 C3 121.0(2)
C6 C5 C4 121.4(2)
C6 C5 H5 119.3
C4 C5 H5 119.3
C7 C6 C5 120.8(3)
C7 C6 H6 119.6
C5 C6 H6 119.6
C6 C7 C8 119.1(2)
C6 C7 H7 120.4
C8 C7 H7 120.4
C7 C8 C9 120.0(2)
C7 C8 H8 120
C9 C8 H8 120
C8 C9 C4 122.1(2)
C8 C9 H9 119
C4 C9 H9 119
C14 C10 C11 108.1(2)
C14 C10 Mo1 74.31(14)
C11 C10 Mo1 71.95(14)
C14 C10 H10 126
C11 C10 H10 126
Mo1 C10 H10 119.6
C12 C11 C10 107.0(2)
C12 C11 Mo1 73.20(14)
C10 C11 Mo1 72.19(14)
C12 C11 H11 126.5
C10 C11 H11 126.5
Mo1 C11 H11 120
C13 C12 C11 108.9(2)
C13 C12 Mo1 74.59(14)
C11 C12 Mo1 71.33(14)
C13 C12 H12 125.6
C11 C12 H12 125.6
Mo1 C12 H12 120.3
C14 C13 C12 107.6(2)
C14 C13 Mo1 71.87(14)
C12 C13 Mo1 70.63(13)
C14 C13 H13 126.2
C12 C13 H13 126.2
Mo1 C13 H13 123
C13 C14 C10 108.4(2)
C13 C14 Mo1 73.67(14)
C10 C14 Mo1 70.52(14)
C13 C14 H14 125.8
C10 C14 H14 125.8
Mo1 C14 H14 121.7
C16 C15 C19 108.0(2)
C16 C15 Mo2 74.07(16)
C19 C15 Mo2 71.18(15)
C16 C15 H15 126
C19 C15 H15 126
Mo2 C15 H15 120.5
C17 C16 C15 107.6(2)
C17 C16 Mo2 72.61(16)
C15 C16 Mo2 70.92(16)
C17 C16 H16 126.2
C15 C16 H16 126.2
Mo2 C16 H16 122
C18 C17 C16 109.0(2)
C18 C17 Mo2 71.03(15)
C16 C17 Mo2 72.83(15)
C18 C17 H17 125.5
C16 C17 H17 125.5
Mo2 C17 H17 122.3
C17 C18 C19 107.6(2)
C17 C18 Mo2 74.12(14)
C19 C18 Mo2 71.25(14)
C17 C18 H18 126.2
C19 C18 H18 126.2
Mo2 C18 H18 120.2
C18 C19 C15 107.8(2)
C18 C19 Mo2 73.09(14)
C15 C19 Mo2 73.16(14)
C18 C19 H19 126.1
C15 C19 H19 126.1
Mo2 C19 H19 119.5
C21 C20 C25 110.43(18)
C21 C20 P1 115.90(15)
C25 C20 P1 116.06(15)
C21 C20 H20 104.3
C25 C20 H20 104.3
P1 C20 H20 104.3
C20 C21 C22 110.97(19)
C20 C21 H21A 109.4
C22 C21 H21A 109.4
C20 C21 H21B 109.4
C22 C21 H21B 109.4
H21A C21 H21B 108
C23 C22 C21 111.4(2)
C23 C22 H22A 109.3
C21 C22 H22A 109.3
C23 C22 H22B 109.3
C21 C22 H22B 109.3
H22A C22 H22B 108
C24 C23 C22 111.33(19)
C24 C23 H23A 109.4
C22 C23 H23A 109.4
C24 C23 H23B 109.4
C22 C23 H23B 109.4
H23A C23 H23B 108
C23 C24 C25 110.82(19)
C23 C24 H24A 109.5
C25 C24 H24A 109.5
C23 C24 H24B 109.5
C25 C24 H24B 109.5
H24A C24 H24B 108.1
C24 C25 C20 110.02(18)
C24 C25 H25A 109.7
C20 C25 H25A 109.7
C24 C25 H25B 109.7
C20 C25 H25B 109.7
H25A C25 H25B 108.2
C31 C26 C27 109.49(19)
C31 C26 P1 114.20(15)
C27 C26 P1 115.83(15)
C31 C26 H26 105.4
C27 C26 H26 105.4
P1 C26 H26 105.4
C28 C27 C26 110.96(18)
C28 C27 H27A 109.4
C26 C27 H27A 109.4
C28 C27 H27B 109.4
C26 C27 H27B 109.4
H27A C27 H27B 108
C29 C28 C27 111.0(2)
C29 C28 H28A 109.4
C27 C28 H28A 109.4
C29 C28 H28B 109.4
C27 C28 H28B 109.4
H28A C28 H28B 108
C28 C29 C30 110.9(2)
C28 C29 H29A 109.5
C30 C29 H29A 109.5
C28 C29 H29B 109.5
C30 C29 H29B 109.5
H29A C29 H29B 108.1
C29 C30 C31 111.85(19)
C29 C30 H30A 109.2
C31 C30 H30A 109.2
C29 C30 H30B 109.2
C31 C30 H30B 109.2
H30A C30 H30B 107.9
C26 C31 C30 111.18(19)
C26 C31 H31A 109.4
C30 C31 H31A 109.4
C26 C31 H31B 109.4
C30 C31 H31B 109.4
H31A C31 H31B 108
Cl2 C32 Cl1 110.92(16)
Cl2 C32 H32A 109.5
Cl1 C32 H32A 109.5
Cl2 C32 H32B 109.5
Cl1 C32 H32B 109.5
H32A C32 H32B 108

loop_
_geom_bond_atom_site_label_1
_geom_bond_atom_site_label_2
_geom_bond_distance
Mo1 C1 1.921(2)
Mo1 C3 2.180(2)
Mo1 C11 2.311(2)
Mo1 C10 2.314(2)
Mo1 C12 2.335(2)
Mo1 C14 2.363(2)
Mo1 C13 2.386(2)
Mo1 P1 2.4415(6)
Mo1 Se1 2.5611(3)
Mo1 Mo2 2.8950(3)
Mo2 C2 1.977(2)
Mo2 C3 2.121(2)
Mo2 C19 2.290(2)
Mo2 C18 2.313(2)
Mo2 C15 2.315(3)
Mo2 C17 2.353(3)
Mo2 C16 2.356(3)
Mo2 P1 2.4084(6)
Mo2 Se1 2.5916(3)
P1 C20 1.858(2)
P1 C26 1.866(2)
Se1 C3 1.924(2)
O1 C1 1.165(3)
O2 C2 1.150(3)
C3 C4 1.483(3)
C4 C9 1.396(3)
C4 C5 1.406(3)
C5 C6 1.388(3)
C5 H5 0.93
C6 C7 1.380(4)
C6 H6 0.93
C7 C8 1.388(4)
C7 H7 0.93
C8 C9 1.392(3)
C8 H8 0.93
C9 H9 0.93
C10 C14 1.414(4)
C10 C11 1.424(4)
C10 H10 0.93
C11 C12 1.415(3)
C11 H11 0.93
C12 C13 1.412(4)
C12 H12 0.93
C13 C14 1.407(4)
C13 H13 0.93
C14 H14 0.93
C15 C16 1.406(4)
C15 C19 1.410(4)
C15 H15 0.93
C16 C17 1.399(4)
C16 H16 0.93
C17 C18 1.398(4)
C17 H17 0.93
C18 C19 1.410(4)
C18 H18 0.93
C19 H19 0.93
C20 C21 1.526(3)
C20 C25 1.540(3)
C20 H20 0.98
C21 C22 1.533(3)
C21 H21A 0.97
C21 H21B 0.97
C22 C23 1.532(3)
C22 H22A 0.97
C22 H22B 0.97
C23 C24 1.520(4)
C23 H23A 0.97
C23 H23B 0.97
C24 C25 1.528(3)
C24 H24A 0.97
C24 H24B 0.97
C25 H25A 0.97
C25 H25B 0.97
C26 C31 1.534(3)
C26 C27 1.537(3)
C26 H26 0.98
C27 C28 1.533(3)
C27 H27A 0.97
C27 H27B 0.97
C28 C29 1.524(4)
C28 H28A 0.97
C28 H28B 0.97
C29 C30 1.524(3)
C29 H29A 0.97
C29 H29B 0.97
C30 C31 1.534(3)
C30 H30A 0.97
C30 H30B 0.97
C31 H31A 0.97
C31 H31B 0.97
C32 Cl2 1.761(3)
C32 Cl1 1.766(3)
C32 H32A 0.97
C32 H32B 0.97
